data_7031139
loop_
_publ_author_name
'Su, Cheng-Yong'
'Liao, Sen'
'Wanner, Matthias'
'Fiedler, Jan'
'Zhang, Cheng'
'Kang, Bei-Sheng'
'Kaim, Wolfgang'

_publ_section_title
;
 The copper(i)/copper(ii) transition in complexes with
 8-alkylthioquinoline based multidentate ligandsElectronic supplementary
 information (ESI) available. Schemes S1 and S2, Figs. S1--S7, selected
 bond lengths and angles and preparation of complexes. See
 http://www.rsc.org/suppdata/dt/b2/b208120m/
;
_journal_issue 2
_journal_name_full 'Dalton Transactions'
_journal_page_first 189
_journal_paper_doi 10.1039/b208120m
_journal_year 2003
_chemical_formula_sum 'C31 H30 Cl2 Cu N4 O9 S2'
_chemical_formula_weight 801.15
_chemical_name_systematic
; 
? 
;
_space_group_IT_number 14
_symmetry_cell_setting monoclinic
_symmetry_space_group_name_Hall '-P 2ybc'
_symmetry_space_group_name_H-M 'P 1 21/c 1'
_atom_sites_solution_hydrogens geom
_atom_sites_solution_primary direct
_atom_sites_solution_secondary difmap
_audit_creation_method SHELXL-97
_cell_angle_alpha 90.00
_cell_angle_beta 93.82(4)
_cell_angle_gamma 90.00
_cell_formula_units_Z 4
_cell_length_a 12.066(6)
_cell_length_b 13.164(6)
_cell_length_c 21.395(12)
_cell_measurement_reflns_used 66
_cell_measurement_temperature 173(2)
_cell_measurement_theta_max 25.5
_cell_measurement_theta_min 10.0
_cell_volume 3391(3)
_computing_structure_refinement 'SHELXL-97 (Sheldrick, 1997)'
_computing_structure_solution 'SHELXS-97 (Sheldrick, 1990)'
_diffrn_ambient_temperature 173(2)
_diffrn_measured_fraction_theta_full 0.987
_diffrn_measured_fraction_theta_max 0.987
_diffrn_measurement_device_type P4
_diffrn_measurement_method 'Omega scans'
_diffrn_radiation_monochromator graphite
_diffrn_radiation_source 'fine-focus sealed tube'
_diffrn_radiation_type MoK\a
_diffrn_radiation_wavelength 0.71073
_diffrn_reflns_av_R_equivalents 0.0617
_diffrn_reflns_av_sigmaI/netI 0.0878
_diffrn_reflns_limit_h_max 15
_diffrn_reflns_limit_h_min -3
_diffrn_reflns_limit_k_max 17
_diffrn_reflns_limit_k_min -8
_diffrn_reflns_limit_l_max 28
_diffrn_reflns_limit_l_min -28
_diffrn_reflns_number 8459
_diffrn_reflns_theta_full 28.01
_diffrn_reflns_theta_max 28.01
_diffrn_reflns_theta_min 2.29
_diffrn_standards_interval_count 3
_diffrn_standards_number 297
_exptl_absorpt_coefficient_mu 0.985
_exptl_absorpt_correction_T_max 1.000
_exptl_absorpt_correction_T_min 0.834
_exptl_absorpt_correction_type Emperical
_exptl_crystal_colour Blue
_exptl_crystal_density_diffrn 1.569
_exptl_crystal_density_method 'not measured'
_exptl_crystal_description Block
_exptl_crystal_F_000 1644
_exptl_crystal_size_max 0.4
_exptl_crystal_size_mid 0.3
_exptl_crystal_size_min 0.3
_refine_diff_density_max 0.892
_refine_diff_density_min -0.753
_refine_diff_density_rms 0.104
_refine_ls_extinction_method none
_refine_ls_goodness_of_fit_ref 1.016
_refine_ls_hydrogen_treatment mixed
_refine_ls_matrix_type full
_refine_ls_number_parameters 442
_refine_ls_number_reflns 8090
_refine_ls_number_restraints 48
_refine_ls_restrained_S_all 1.013
_refine_ls_R_factor_all 0.1122
_refine_ls_R_factor_gt 0.0582
_refine_ls_shift/su_max 0.000
_refine_ls_shift/su_mean 0.000
_refine_ls_structure_factor_coef Fsqd
_refine_ls_weighting_details 'calc w=1/[\s^2^(Fo^2^)+(0.0775P)^2^+0.8041P] where P=(Fo^2^+2Fc^2^)/3'
_refine_ls_weighting_scheme calc
_refine_ls_wR_factor_gt 0.1340
_refine_ls_wR_factor_ref 0.1600
_reflns_number_gt 5029
_reflns_number_total 8090
_reflns_threshold_expression >2sigma(I)
_cod_data_source_file b208120m.txt
_cod_data_source_block 18
_cod_depositor_comments
;
The following automatic conversions were performed:

'_symmetry_cell_setting' value 'Monoclinic' changed to 'monoclinic'
according to
/usr/data/users/saulius/automatic-downloads/retrospective/RSC/lib/dictionaries/cif_core.dic
dictionary named 'cif_core.dic' version 2.4.2 from 2011-04-26.

Automatic conversion script
Id: cif_fix_values 2281 2013-09-26 08:29:07Z andrius 
;
_cod_original_sg_symbol_H-M P2(1)/c
_cod_database_code 7031139

loop_
_symmetry_equiv_pos_as_xyz
'x, y, z'
'-x, y+1/2, -z+1/2'
'-x, -y, -z'
'x, -y-1/2, z-1/2'

loop_
_atom_site_label
_atom_site_type_symbol
_atom_site_fract_x
_atom_site_fract_y
_atom_site_fract_z
_atom_site_U_iso_or_equiv
_atom_site_adp_type
_atom_site_occupancy
_atom_site_symmetry_multiplicity
_atom_site_calc_flag
_atom_site_refinement_flags
Cu1 Cu 0.12057(4) 0.10709(4) 0.17918(2) 0.02313(14) Uani 1 1 d .
S1 S 0.17272(8) 0.02773(8) 0.27375(4) 0.0231(2) Uani 1 1 d .
S2 S 0.09408(8) -0.02931(8) 0.09055(5) 0.0233(2) Uani 1 1 d .
N1 N -0.0326(3) 0.1090(3) 0.20822(15) 0.0241(7) Uani 1 1 d .
N2 N 0.2764(3) 0.1066(3) 0.15054(15) 0.0241(7) Uani 1 1 d .
C1 C -0.1191(4) 0.1406(3) 0.1722(2) 0.0294(9) Uani 1 1 d .
H1A H -0.1086 0.1583 0.1310 0.035 Uiso 1 1 calc R
C2 C -0.2267(4) 0.1485(3) 0.1939(2) 0.0354(11) Uani 1 1 d .
H2A H -0.2859 0.1698 0.1671 0.042 Uiso 1 1 calc R
C3 C -0.2428(4) 0.1245(3) 0.2548(2) 0.0355(11) Uani 1 1 d .
H3A H -0.3131 0.1304 0.2699 0.043 Uiso 1 1 calc R
C4 C -0.1528(4) 0.0908(3) 0.2947(2) 0.0295(10) Uani 1 1 d .
C5 C -0.0477(3) 0.0812(3) 0.26905(19) 0.0235(8) Uani 1 1 d .
C6 C 0.0434(3) 0.0422(3) 0.30718(19) 0.0251(9) Uani 1 1 d .
C7 C 0.0320(4) 0.0167(3) 0.3688(2) 0.0318(10) Uani 1 1 d .
H7A H 0.0922 -0.0090 0.3933 0.038 Uiso 1 1 calc R
C8 C -0.0714(4) 0.0298(4) 0.3945(2) 0.0391(11) Uani 1 1 d .
H8A H -0.0787 0.0134 0.4363 0.047 Uiso 1 1 calc R
C9 C -0.1616(4) 0.0663(4) 0.3590(2) 0.0369(11) Uani 1 1 d .
H9A H -0.2290 0.0750 0.3770 0.044 Uiso 1 1 calc R
C10 C 0.1672(3) -0.1070(3) 0.25103(19) 0.0250(8) Uani 1 1 d .
H10A H 0.1677 -0.1498 0.2879 0.030 Uiso 1 1 calc R
H10B H 0.0999 -0.1208 0.2250 0.030 Uiso 1 1 calc R
C11 C 0.2679(3) -0.1277(3) 0.21523(18) 0.0213(8) Uani 1 1 d .
C12 C 0.3725(3) -0.1203(3) 0.24806(19) 0.0270(9) Uani 1 1 d .
H12A H 0.3768 -0.1052 0.2906 0.032 Uiso 1 1 calc R
C13 C 0.4691(4) -0.1353(4) 0.2178(2) 0.0326(10) Uani 1 1 d .
H13A H 0.5378 -0.1288 0.2398 0.039 Uiso 1 1 calc R
C14 C 0.4633(4) -0.1599(4) 0.1547(2) 0.0347(10) Uani 1 1 d .
H14A H 0.5280 -0.1718 0.1345 0.042 Uiso 1 1 calc R
C15 C 0.3600(4) -0.1669(3) 0.1214(2) 0.0300(10) Uani 1 1 d .
H15A H 0.3564 -0.1829 0.0790 0.036 Uiso 1 1 calc R
C16 C 0.2617(3) -0.1502(3) 0.15116(19) 0.0226(8) Uani 1 1 d .
C17 C 0.1521(3) -0.1553(3) 0.1121(2) 0.0259(9) Uani 1 1 d .
H17A H 0.0987 -0.1922 0.1353 0.031 Uiso 1 1 calc R
H17B H 0.1630 -0.1932 0.0741 0.031 Uiso 1 1 calc R
C18 C 0.3575(4) 0.1548(3) 0.1835(2) 0.0315(10) Uani 1 1 d .
H18A H 0.3468 0.1711 0.2249 0.038 Uiso 1 1 calc R
C19 C 0.4580(4) 0.1823(4) 0.1592(3) 0.0425(12) Uani 1 1 d .
H19A H 0.5140 0.2132 0.1844 0.051 Uiso 1 1 calc R
C20 C 0.4723(4) 0.1628(4) 0.0976(3) 0.0408(12) Uani 1 1 d .
H20A H 0.5371 0.1834 0.0800 0.049 Uiso 1 1 calc R
C21 C 0.3896(4) 0.1118(3) 0.0607(2) 0.0303(9) Uani 1 1 d .
C22 C 0.2920(3) 0.0800(3) 0.08940(19) 0.0243(9) Uani 1 1 d .
C23 C 0.2092(3) 0.0232(3) 0.05367(18) 0.0239(8) Uani 1 1 d .
C24 C 0.2207(4) 0.0059(3) -0.00868(19) 0.0289(9) Uani 1 1 d .
H24A H 0.1656 -0.0295 -0.0320 0.035 Uiso 1 1 calc R
C25 C 0.3150(4) 0.0408(4) -0.0383(2) 0.0392(12) Uani 1 1 d .
H25A H 0.3205 0.0300 -0.0810 0.047 Uiso 1 1 calc R
C26 C 0.3980(4) 0.0906(4) -0.0038(2) 0.0383(11) Uani 1 1 d .
H26A H 0.4611 0.1109 -0.0231 0.046 Uiso 1 1 calc R
O1 O 0.0770(2) 0.2075(2) 0.11007(14) 0.0293(7) Uani 1 1 d .
N3 N 0.1458(3) 0.2941(3) 0.03018(18) 0.0328(9) Uani 1 1 d .
C27 C 0.1440(4) 0.2704(3) 0.0903(2) 0.0300(9) Uani 1 1 d .
H27A H 0.1946 0.3017 0.1189 0.036 Uiso 1 1 calc R
C28 C 0.2302(5) 0.3618(5) 0.0076(3) 0.0577(16) Uani 1 1 d .
H28A H 0.2773 0.3857 0.0424 0.087 Uiso 1 1 calc R
H28B H 0.1947 0.4186 -0.0136 0.087 Uiso 1 1 calc R
H28C H 0.2739 0.3257 -0.0210 0.087 Uiso 1 1 calc R
C29 C 0.0669(5) 0.2492(4) -0.0163(2) 0.0528(15) Uani 1 1 d .
H29A H 0.0166 0.2059 0.0043 0.079 Uiso 1 1 calc R
H29B H 0.1062 0.2101 -0.0455 0.079 Uiso 1 1 calc R
H29C H 0.0257 0.3022 -0.0382 0.079 Uiso 1 1 calc R
N4 N -0.4134(5) -0.0539(7) 0.3652(3) 0.100(3) Uani 1 1 d .
C30 C -0.4784(6) 0.0033(6) 0.3822(3) 0.068(2) Uani 1 1 d .
C31 C -0.5599(6) 0.0731(5) 0.4040(4) 0.074(2) Uani 1 1 d .
H31A H -0.5674 0.0624 0.4479 0.112 Uiso 1 1 calc R
H31B H -0.6301 0.0617 0.3813 0.112 Uiso 1 1 calc R
H31C H -0.5362 0.1417 0.3973 0.112 Uiso 1 1 calc R
Cl1 Cl 0.18253(9) 0.31680(8) 0.30348(5) 0.0302(2) Uani 1 1 d .
O2 O 0.0929(5) 0.3556(7) 0.3325(3) 0.134(3) Uani 1 1 d U
O3 O 0.2550(5) 0.3983(4) 0.2987(3) 0.101(2) Uani 1 1 d U
O4 O 0.2424(4) 0.2418(3) 0.3400(2) 0.0801(15) Uani 1 1 d U
O5 O 0.1508(5) 0.2790(4) 0.2427(2) 0.0864(17) Uani 1 1 d U
Cl2 Cl 0.26849(10) -0.17078(8) 0.45950(5) 0.0323(3) Uani 1 1 d .
O6 O 0.3575(6) -0.1387(5) 0.4991(3) 0.142(3) Uani 1 1 d U
O7 O 0.1707(6) -0.1277(5) 0.4807(3) 0.119(3) Uani 1 1 d U
O8 O 0.2624(4) -0.2777(3) 0.46127(19) 0.0652(12) Uani 1 1 d U
O9 O 0.2796(4) -0.1370(3) 0.39682(17) 0.0610(12) Uani 1 1 d U

loop_
_atom_site_aniso_label
_atom_site_aniso_U_11
_atom_site_aniso_U_22
_atom_site_aniso_U_33
_atom_site_aniso_U_23
_atom_site_aniso_U_13
_atom_site_aniso_U_12
Cu1 0.0235(3) 0.0260(3) 0.0206(2) 0.0034(2) 0.00619(18) 0.0042(2)
S1 0.0249(5) 0.0246(5) 0.0202(5) 0.0013(4) 0.0042(4) 0.0025(4)
S2 0.0212(5) 0.0254(5) 0.0233(5) -0.0016(4) 0.0012(4) -0.0004(4)
N1 0.0264(17) 0.0249(17) 0.0215(17) -0.0003(14) 0.0047(13) 0.0009(15)
N2 0.0245(17) 0.0279(18) 0.0201(16) -0.0010(15) 0.0035(13) -0.0008(15)
C1 0.028(2) 0.026(2) 0.034(2) 0.0002(18) 0.0035(18) 0.0021(18)
C2 0.027(2) 0.028(2) 0.051(3) -0.002(2) 0.002(2) 0.0072(19)
C3 0.026(2) 0.029(2) 0.053(3) 0.000(2) 0.015(2) -0.0021(18)
C4 0.033(2) 0.022(2) 0.035(2) -0.0083(18) 0.0153(19) 0.0007(18)
C5 0.024(2) 0.021(2) 0.027(2) -0.0032(16) 0.0088(16) -0.0015(16)
C6 0.028(2) 0.023(2) 0.025(2) -0.0058(16) 0.0079(16) 0.0000(17)
C7 0.040(3) 0.032(2) 0.024(2) -0.0005(18) 0.0075(18) 0.002(2)
C8 0.052(3) 0.044(3) 0.023(2) 0.000(2) 0.016(2) -0.004(2)
C9 0.041(3) 0.033(2) 0.039(3) -0.004(2) 0.022(2) -0.002(2)
C10 0.030(2) 0.023(2) 0.023(2) 0.0037(17) 0.0060(16) 0.0030(18)
C11 0.026(2) 0.0163(18) 0.0220(19) 0.0012(15) 0.0056(16) 0.0005(15)
C12 0.031(2) 0.028(2) 0.022(2) 0.0033(17) 0.0027(16) 0.0059(18)
C13 0.023(2) 0.042(3) 0.032(2) 0.006(2) 0.0021(18) 0.0055(19)
C14 0.025(2) 0.043(3) 0.037(3) 0.004(2) 0.0121(19) 0.004(2)
C15 0.033(2) 0.036(2) 0.022(2) 0.0002(18) 0.0070(17) 0.0059(19)
C16 0.027(2) 0.0175(18) 0.024(2) 0.0011(16) 0.0032(16) 0.0005(16)
C17 0.031(2) 0.022(2) 0.025(2) -0.0031(16) 0.0012(17) -0.0012(17)
C18 0.035(2) 0.029(2) 0.031(2) -0.0033(18) 0.0047(19) -0.0023(19)
C19 0.031(2) 0.046(3) 0.051(3) -0.009(2) 0.008(2) -0.011(2)
C20 0.029(2) 0.041(3) 0.053(3) 0.000(2) 0.014(2) -0.010(2)
C21 0.030(2) 0.028(2) 0.034(2) 0.0045(19) 0.0116(18) -0.0002(19)
C22 0.025(2) 0.024(2) 0.025(2) 0.0055(16) 0.0072(16) 0.0054(16)
C23 0.0197(19) 0.028(2) 0.024(2) 0.0046(17) 0.0042(15) 0.0058(17)
C24 0.034(2) 0.033(2) 0.020(2) -0.0009(17) 0.0009(17) 0.0001(19)
C25 0.046(3) 0.046(3) 0.027(2) 0.001(2) 0.017(2) 0.010(2)
C26 0.035(3) 0.042(3) 0.040(3) 0.010(2) 0.020(2) 0.003(2)
O1 0.0314(16) 0.0290(16) 0.0275(15) 0.0076(13) 0.0030(13) 0.0020(13)
N3 0.037(2) 0.0271(19) 0.036(2) 0.0091(16) 0.0088(17) 0.0007(16)
C27 0.034(2) 0.026(2) 0.029(2) 0.0057(18) -0.0002(18) 0.0029(19)
C28 0.057(4) 0.052(3) 0.066(4) 0.023(3) 0.020(3) -0.006(3)
C29 0.080(4) 0.044(3) 0.032(3) 0.006(2) -0.008(3) -0.003(3)
N4 0.053(4) 0.152(7) 0.096(5) -0.051(5) 0.006(3) -0.025(4)
C30 0.046(4) 0.100(6) 0.058(4) -0.019(4) 0.001(3) -0.028(4)
C31 0.059(4) 0.057(4) 0.106(6) -0.012(4) -0.009(4) -0.010(3)
Cl1 0.0280(5) 0.0277(5) 0.0352(6) -0.0026(4) 0.0038(4) 0.0021(4)
O2 0.075(4) 0.262(9) 0.069(3) 0.013(5) 0.030(3) 0.092(5)
O3 0.099(4) 0.077(4) 0.126(5) 0.023(3) -0.007(4) -0.044(3)
O4 0.103(4) 0.053(3) 0.080(3) 0.007(2) -0.022(3) 0.030(3)
O5 0.133(5) 0.062(3) 0.059(3) -0.026(2) -0.034(3) 0.017(3)
Cl2 0.0469(6) 0.0283(5) 0.0219(5) 0.0020(4) 0.0051(4) -0.0020(5)
O6 0.180(7) 0.143(6) 0.091(4) 0.046(4) -0.076(4) -0.101(5)
O7 0.161(6) 0.099(4) 0.107(4) 0.029(4) 0.088(4) 0.076(4)
O8 0.111(4) 0.033(2) 0.051(2) 0.0028(18) 0.010(2) 0.005(2)
O9 0.082(3) 0.071(3) 0.031(2) 0.0142(19) 0.0125(19) -0.011(2)

loop_
_atom_type_symbol
_atom_type_description
_atom_type_scat_dispersion_real
_atom_type_scat_dispersion_imag
_atom_type_scat_source
C C 0.0033 0.0016 'International Tables Vol C Tables 4.2.6.8 and 6.1.1.4'
H H 0.0000 0.0000 'International Tables Vol C Tables 4.2.6.8 and 6.1.1.4'
N N 0.0061 0.0033 'International Tables Vol C Tables 4.2.6.8 and 6.1.1.4'
O O 0.0106 0.0060 'International Tables Vol C Tables 4.2.6.8 and 6.1.1.4'
S S 0.1246 0.1234 'International Tables Vol C Tables 4.2.6.8 and 6.1.1.4'
Cl Cl 0.1484 0.1585 'International Tables Vol C Tables 4.2.6.8 and 6.1.1.4'
Cu Cu 0.3201 1.2651 'International Tables Vol C Tables 4.2.6.8 and 6.1.1.4'

loop_
_geom_angle_atom_site_label_1
_geom_angle_atom_site_label_2
_geom_angle_atom_site_label_3
_geom_angle
N1 Cu1 N2 179.27(15)
N1 Cu1 O1 91.07(13)
N2 Cu1 O1 88.97(13)
N1 Cu1 S1 86.39(11)
N2 Cu1 S1 93.40(11)
O1 Cu1 S1 165.82(9)
N1 Cu1 S2 99.43(11)
N2 Cu1 S2 81.30(10)
O1 Cu1 S2 84.59(10)
S1 Cu1 S2 109.59(5)
C6 S1 C10 101.15(19)
C6 S1 Cu1 96.23(15)
C10 S1 Cu1 101.54(14)
C23 S2 C17 99.50(19)
C23 S2 Cu1 89.62(15)
C17 S2 Cu1 114.20(14)
C1 N1 C5 119.1(4)
C1 N1 Cu1 122.4(3)
C5 N1 Cu1 118.5(3)
C18 N2 C22 118.8(4)
C18 N2 Cu1 120.4(3)
C22 N2 Cu1 118.6(3)
N1 C1 C2 122.6(4)
C3 C2 C1 119.3(4)
C2 C3 C4 119.8(4)
C3 C4 C5 117.8(4)
C3 C4 C9 123.5(4)
C5 C4 C9 118.7(4)
N1 C5 C4 121.3(4)
N1 C5 C6 119.5(4)
C4 C5 C6 119.1(4)
C7 C6 C5 121.0(4)
C7 C6 S1 120.5(3)
C5 C6 S1 118.4(3)
C6 C7 C8 119.5(4)
C9 C8 C7 121.2(4)
C8 C9 C4 120.4(4)
C11 C10 S1 107.1(3)
C16 C11 C12 119.4(4)
C16 C11 C10 123.0(4)
C12 C11 C10 117.5(4)
C13 C12 C11 120.8(4)
C12 C13 C14 120.0(4)
C13 C14 C15 119.8(4)
C14 C15 C16 120.8(4)
C11 C16 C15 119.1(4)
C11 C16 C17 122.4(4)
C15 C16 C17 118.4(4)
C16 C17 S2 113.5(3)
N2 C18 C19 123.5(4)
C20 C19 C18 118.6(5)
C19 C20 C21 120.1(4)
C20 C21 C26 123.2(4)
C20 C21 C22 118.4(4)
C26 C21 C22 118.4(4)
N2 C22 C21 120.2(4)
N2 C22 C23 120.4(4)
C21 C22 C23 119.4(4)
C24 C23 C22 119.8(4)
C24 C23 S2 119.9(3)
C22 C23 S2 120.3(3)
C23 C24 C25 121.3(4)
C26 C25 C24 119.6(4)
C25 C26 C21 121.4(4)
C27 O1 Cu1 122.4(3)
C27 N3 C29 121.0(4)
C27 N3 C28 121.5(4)
C29 N3 C28 117.4(4)
O1 C27 N3 122.5(4)
N4 C30 C31 179.1(9)
O2 Cl1 O3 105.2(5)
O2 Cl1 O5 111.7(4)
O3 Cl1 O5 109.6(4)
O2 Cl1 O4 113.2(4)
O3 Cl1 O4 106.0(3)
O5 Cl1 O4 110.8(3)
O6 Cl2 O8 109.1(4)
O6 Cl2 O7 108.1(5)
O8 Cl2 O7 110.2(4)
O6 Cl2 O9 111.2(3)
O8 Cl2 O9 110.1(3)
O7 Cl2 O9 108.0(3)

loop_
_geom_bond_atom_site_label_1
_geom_bond_atom_site_label_2
_geom_bond_distance
Cu1 N1 1.989(4)
Cu1 N2 2.016(4)
Cu1 O1 2.027(3)
Cu1 S1 2.3263(15)
Cu1 S2 2.6155(15)
S1 C6 1.769(4)
S1 C10 1.839(4)
S2 C23 1.783(4)
S2 C17 1.847(4)
N1 C1 1.322(5)
N1 C5 1.375(5)
N2 C18 1.329(6)
N2 C22 1.379(5)
C1 C2 1.411(6)
C2 C3 1.367(7)
C3 C4 1.408(7)
C4 C5 1.420(6)
C4 C9 1.424(6)
C5 C6 1.421(6)
C6 C7 1.376(6)
C7 C8 1.407(6)
C8 C9 1.373(7)
C10 C11 1.504(5)
C11 C16 1.399(6)
C11 C12 1.406(6)
C12 C13 1.384(6)
C13 C14 1.386(7)
C14 C15 1.397(6)
C15 C16 1.400(6)
C16 C17 1.519(6)
C18 C19 1.399(6)
C19 C20 1.365(7)
C20 C21 1.402(7)
C21 C26 1.419(6)
C21 C22 1.426(6)
C22 C23 1.428(6)
C23 C24 1.370(6)
C24 C25 1.415(6)
C25 C26 1.371(7)
O1 C27 1.250(5)
N3 C27 1.325(6)
N3 C29 1.455(6)
N3 C28 1.460(6)
N4 C30 1.162(9)
C30 C31 1.446(10)
Cl1 O2 1.380(5)
Cl1 O3 1.392(5)
Cl1 O5 1.421(4)
Cl1 O4 1.426(4)
Cl2 O6 1.389(5)
Cl2 O8 1.410(4)
Cl2 O7 1.411(5)
Cl2 O9 1.427(4)
